data_7713033
loop_
_publ_author_name
'Hossack, Christopher'
'Abdul, Folasade'
'Cahill, Christopher'
'Besson, Claire'

_publ_section_title
;
 Tuning the optical and magnetic properties of lanthanide single-ion
 magnets using nitro-functionalized trispyrazolylborate ligands.
;
_journal_name_full 'Dalton transactions (Cambridge, England : 2003)'
_journal_paper_doi 10.1039/d3dt01018j
_journal_year 2023
_chemical_formula_moiety 'C27 H27 B3 Gd N21 O6 [+ solvent]'
_chemical_formula_sum 'C27 H27 B3 Gd N21 O6'
_chemical_formula_weight 931.37
_space_group_crystal_system monoclinic
_space_group_IT_number 15
_space_group_name_Hall '-C 2yc'
_space_group_name_H-M_alt 'C 1 2/c 1'
_atom_sites_solution_hydrogens mixed
_atom_sites_solution_primary Dual-space/Direct
_audit_block_doi 10.5517/ccdc.csd.cc2dr87p
_audit_creation_method SHELXL-2018/3
_audit_update_record
;
2022-12-15 deposited with the CCDC.	2023-05-04 downloaded from the CCDC.
;
_cell_angle_alpha 90
_cell_angle_beta 116.414(8)
_cell_angle_gamma 90
_cell_formula_units_Z 8
_cell_length_a 24.296(6)
_cell_length_b 13.742(2)
_cell_length_c 29.768(4)
_cell_measurement_reflns_used 471
_cell_measurement_temperature 100(2)
_cell_measurement_theta_max 40.97
_cell_measurement_theta_min 3.480
_cell_volume 8901(3)
_computing_cell_refinement 'APEX3 v2019.1-0 (Bruker AXS)'
_computing_data_collection 'Bruker Instrument Service vV6.2.12'
_computing_data_reduction 'SAINT V8.40A (Bruker Nano, Inc., 2019)'
_computing_molecular_graphics 'shelXle (C.B. Huebschle, rev 958)'
_computing_structure_refinement 'SHELXL-2018/3 (Sheldrick, 2018)'
_computing_structure_solution 'SHELXT 2014/5 (Sheldrick, 2014)'
_diffrn_ambient_temperature 100(2)
_diffrn_measured_fraction_theta_full 0.998
_diffrn_measured_fraction_theta_max 0.998
_diffrn_measurement_device_type 'Bruker D8 Quest/Photon II'
_diffrn_measurement_method 'profile data from \f and \w scans'
_diffrn_radiation_type MoK\a
_diffrn_radiation_wavelength 0.71073
_diffrn_reflns_av_R_equivalents 0.0608
_diffrn_reflns_av_unetI/netI 0.0430
_diffrn_reflns_Laue_measured_fraction_full 0.998
_diffrn_reflns_Laue_measured_fraction_max 0.998
_diffrn_reflns_limit_h_max 26
_diffrn_reflns_limit_h_min -30
_diffrn_reflns_limit_k_max 16
_diffrn_reflns_limit_k_min -17
_diffrn_reflns_limit_l_max 37
_diffrn_reflns_limit_l_min -37
_diffrn_reflns_number 50295
_diffrn_reflns_point_group_measured_fraction_full 0.998
_diffrn_reflns_point_group_measured_fraction_max 0.998
_diffrn_reflns_theta_full 25.242
_diffrn_reflns_theta_max 26.325
_diffrn_reflns_theta_min 2.033
_diffrn_source 'microfocus sealed tube'
_exptl_absorpt_coefficient_mu 1.551
_exptl_absorpt_correction_T_max 0.7454
_exptl_absorpt_correction_T_min 0.6117
_exptl_absorpt_correction_type multi-scan
_exptl_absorpt_process_details
;
 SADABS 2016/2: Krause, L., Herbst-Irmer, R., Sheldrick G.M. & Stalke D.,
 J. Appl. Cryst. 48 (2015) 3-10
;
_exptl_crystal_colour white
_exptl_crystal_density_diffrn 1.390
_exptl_crystal_density_method 'not measured'
_exptl_crystal_description diamond
_exptl_crystal_F_000 3704
_exptl_crystal_preparation Luminescent
_exptl_crystal_size_max 0.252
_exptl_crystal_size_mid 0.189
_exptl_crystal_size_min 0.149
_refine_diff_density_max 0.397
_refine_diff_density_min -0.400
_refine_diff_density_rms 0.078
_refine_ls_extinction_method none
_refine_ls_goodness_of_fit_ref 1.020
_refine_ls_hydrogen_treatment mixed
_refine_ls_matrix_type full
_refine_ls_number_parameters 532
_refine_ls_number_reflns 9047
_refine_ls_number_restraints 1
_refine_ls_restrained_S_all 1.020
_refine_ls_R_factor_all 0.0338
_refine_ls_R_factor_gt 0.0251
_refine_ls_shift/su_max 0.002
_refine_ls_shift/su_mean 0.000
_refine_ls_structure_factor_coef Fsqd
_refine_ls_weighting_details 'w=1/[\s^2^(Fo^2^)+(0.0290P)^2^] where P=(Fo^2^+2Fc^2^)/3'
_refine_ls_weighting_scheme calc
_refine_ls_wR_factor_gt 0.0601
_refine_ls_wR_factor_ref 0.0629
_reflns_Friedel_coverage 0.000
_reflns_number_gt 7609
_reflns_number_total 9047
_reflns_threshold_expression 'I > 2\s(I)'
_cod_data_source_file d3dt01018j2.cif
_cod_data_source_block Cmpd7
_cod_original_sg_symbol_H-M 'C 2/c'
_cod_database_code 7713033
_shelx_shelxl_version_number 2018/3
_shelx_space_group_comment
;
The symmetry employed for this shelxl refinement is uniquely defined
by the following loop, which should always be used as a source of
symmetry information in preference to the above space-group names.
They are only intended as comments.
;
_exptl_absorpt_special_details
;
Krause, L., Herbst-Irmer, R., Sheldrick, G. M., Stalke, D. (2015).
"Comparison of silver and molybdenum microfocus X-ray sources for
single-crystal structure determination"
J. Appl. Cryst. 48, 3-10.
doi:10.1107/S1600576714022985
;

loop_
_space_group_symop_operation_xyz
'x, y, z'
'-x, y, -z+1/2'
'x+1/2, y+1/2, z'
'-x+1/2, y+1/2, -z+1/2'
'-x, -y, -z'
'x, -y, z-1/2'
'-x+1/2, -y+1/2, -z'
'x+1/2, -y+1/2, z-1/2'

loop_
_atom_site_label
_atom_site_type_symbol
_atom_site_fract_x
_atom_site_fract_y
_atom_site_fract_z
_atom_site_U_iso_or_equiv
_atom_site_adp_type
_atom_site_occupancy
_atom_site_site_symmetry_order
_atom_site_calc_flag
_atom_site_refinement_flags_posn
_atom_site_refinement_flags_adp
_atom_site_refinement_flags_occupancy
_atom_site_disorder_assembly
_atom_site_disorder_group
Gd1 Gd 0.31089(2) 0.33890(2) 0.37538(2) 0.01227(5) Uani 1 1 d . . . . .
O1 O 0.23204(10) 0.84802(12) 0.34264(8) 0.0295(5) Uani 1 1 d . . . . .
O2 O 0.31892(10) 0.80634(13) 0.34273(8) 0.0320(5) Uani 1 1 d . . . . .
O3 O 0.60163(10) 0.17608(14) 0.39375(9) 0.0353(5) Uani 1 1 d . . . . .
O4 O 0.54794(10) 0.06836(13) 0.41131(9) 0.0395(6) Uani 1 1 d . . . . .
O5 O 0.11386(10) -0.00717(14) 0.41376(8) 0.0355(5) Uani 1 1 d . . . . .
O6 O 0.08206(10) 0.14343(14) 0.40074(9) 0.0405(6) Uani 1 1 d . . . . .
N1 N 0.21187(10) 0.55279(14) 0.35209(8) 0.0156(5) Uani 1 1 d . . . . .
N2 N 0.26861(10) 0.52614(14) 0.35633(8) 0.0169(5) Uani 1 1 d . . . . .
N3 N 0.15601(10) 0.39998(14) 0.31113(8) 0.0161(5) Uani 1 1 d . . . . .
N4 N 0.20171(10) 0.34762(13) 0.30726(8) 0.0156(5) Uani 1 1 d . . . . .
N5 N 0.19768(10) 0.42719(14) 0.40593(8) 0.0161(5) Uani 1 1 d . . . . .
N6 N 0.25543(10) 0.38726(14) 0.42652(7) 0.0148(4) Uani 1 1 d . . . . .
N7 N 0.27027(12) 0.78661(15) 0.34443(8) 0.0226(5) Uani 1 1 d . . . . .
N8 N 0.46426(10) 0.36305(14) 0.38269(8) 0.0166(5) Uani 1 1 d . . . . .
N9 N 0.42671(10) 0.29487(14) 0.38902(8) 0.0165(5) Uani 1 1 d . . . . .
N10 N 0.43029(10) 0.50481(14) 0.41674(8) 0.0176(5) Uani 1 1 d . . . . .
N11 N 0.38949(10) 0.46122(14) 0.43070(8) 0.0169(5) Uani 1 1 d . . . . .
N12 N 0.38580(10) 0.47690(14) 0.32255(8) 0.0166(5) Uani 1 1 d . . . . .
N13 N 0.33375(10) 0.42181(14) 0.31029(8) 0.0156(5) Uani 1 1 d . . . . .
N14 N 0.55666(11) 0.15182(16) 0.40029(9) 0.0260(5) Uani 1 1 d . . . . .
N15 N 0.25592(10) 0.09684(14) 0.38885(7) 0.0151(5) Uani 1 1 d . . . . .
N16 N 0.23729(10) 0.19312(14) 0.38083(8) 0.0173(5) Uani 1 1 d . . . . .
N17 N 0.32708(10) 0.09829(14) 0.34825(8) 0.0155(5) Uani 1 1 d . . . . .
N18 N 0.31540(10) 0.18953(14) 0.32763(8) 0.0156(5) Uani 1 1 d . . . . .
N19 N 0.36754(10) 0.12454(14) 0.44257(8) 0.0166(5) Uani 1 1 d . . . . .
N20 N 0.36734(9) 0.22420(14) 0.44762(7) 0.0150(4) Uani 1 1 d . . . . .
N21 N 0.11795(11) 0.07851(16) 0.40240(9) 0.0258(5) Uani 1 1 d . . . . .
C1 C 0.29609(13) 0.60809(17) 0.35362(9) 0.0178(6) Uani 1 1 d . . . . .
H1A H 0.335771 0.612469 0.354869 0.021 Uiso 1 1 calc R U . . .
C2 C 0.25726(13) 0.68690(17) 0.34865(9) 0.0180(6) Uani 1 1 d . . . . .
C3 C 0.20433(13) 0.64990(16) 0.34793(9) 0.0177(6) Uani 1 1 d . . . . .
H3A H 0.169462 0.685667 0.345081 0.021 Uiso 1 1 calc R U . . .
C4 C 0.17367(13) 0.29408(18) 0.26549(9) 0.0202(6) Uani 1 1 d . . . . .
H4 H 0.194165 0.249526 0.253673 0.024 Uiso 1 1 calc R U . . .
C5 C 0.11104(13) 0.31194(19) 0.24175(11) 0.0268(7) Uani 1 1 d . . . . .
H5 H 0.081212 0.284408 0.211388 0.032 Uiso 1 1 calc R U . . .
C6 C 0.10189(13) 0.3790(2) 0.27235(10) 0.0260(6) Uani 1 1 d . . . . .
H6 H 0.063362 0.405876 0.266785 0.031 Uiso 1 1 calc R U . . .
C7 C 0.26568(13) 0.35806(17) 0.47242(9) 0.0178(6) Uani 1 1 d . . . . .
H7 H 0.302386 0.327269 0.495561 0.021 Uiso 1 1 calc R U . . .
C8 C 0.21591(13) 0.37840(18) 0.48201(10) 0.0198(6) Uani 1 1 d . . . . .
H8 H 0.211841 0.364918 0.511689 0.024 Uiso 1 1 calc R U . . .
C9 C 0.17379(13) 0.42251(17) 0.43883(10) 0.0191(6) Uani 1 1 d . . . . .
H9 H 0.134425 0.445743 0.433236 0.023 Uiso 1 1 calc R U . . .
C10 C 0.45668(12) 0.21065(18) 0.39694(9) 0.0177(6) Uani 1 1 d . . . . .
H10 H 0.442298 0.150090 0.402953 0.021 Uiso 1 1 calc R U . . .
C11 C 0.51214(12) 0.22491(17) 0.39507(9) 0.0184(6) Uani 1 1 d . . . . .
C12 C 0.51570(12) 0.32234(18) 0.38599(10) 0.0194(6) Uani 1 1 d . . . . .
H12 H 0.548404 0.354282 0.382713 0.023 Uiso 1 1 calc R U . . .
C13 C 0.39137(13) 0.51418(18) 0.46923(9) 0.0225(6) Uani 1 1 d . . . . .
H13 H 0.367659 0.500838 0.486700 0.027 Uiso 1 1 calc R U . . .
C14 C 0.43267(13) 0.5914(2) 0.48031(10) 0.0283(7) Uani 1 1 d . . . . .
H14 H 0.442379 0.639344 0.505695 0.034 Uiso 1 1 calc R U . . .
C15 C 0.45613(13) 0.58235(18) 0.44617(10) 0.0249(6) Uani 1 1 d . . . . .
H15 H 0.485829 0.624169 0.443753 0.030 Uiso 1 1 calc R U . . .
C16 C 0.29469(12) 0.44804(18) 0.26349(9) 0.0190(6) Uani 1 1 d . . . . .
H16 H 0.254777 0.421308 0.245142 0.023 Uiso 1 1 calc R U . . .
C17 C 0.32006(13) 0.51955(18) 0.24513(10) 0.0235(6) Uani 1 1 d . . . . .
H17 H 0.301789 0.550106 0.213176 0.028 Uiso 1 1 calc R U . . .
C18 C 0.37724(13) 0.53580(18) 0.28354(10) 0.0224(6) Uani 1 1 d . . . . .
H18 H 0.406346 0.581270 0.282909 0.027 Uiso 1 1 calc R U . . .
C19 C 0.18381(12) 0.19624(18) 0.38271(9) 0.0188(6) Uani 1 1 d . . . . .
H19 H 0.159715 0.253098 0.378359 0.023 Uiso 1 1 calc R U . . .
C20 C 0.16833(12) 0.10294(17) 0.39210(10) 0.0184(6) Uani 1 1 d . . . . .
C21 C 0.21515(12) 0.04203(18) 0.39576(9) 0.0195(6) Uani 1 1 d . . . . .
H21 H 0.217837 -0.026015 0.402025 0.023 Uiso 1 1 calc R U . . .
C22 C 0.32703(12) 0.18468(18) 0.28796(9) 0.0187(6) Uani 1 1 d . . . . .
H22 H 0.322806 0.237912 0.266303 0.022 Uiso 1 1 calc R U . . .
C23 C 0.34614(13) 0.09200(18) 0.28216(10) 0.0221(6) Uani 1 1 d . . . . .
H23 H 0.357036 0.069927 0.256943 0.027 Uiso 1 1 calc R U . . .
C24 C 0.34559(12) 0.03993(18) 0.32127(9) 0.0187(6) Uani 1 1 d . . . . .
H24 H 0.356522 -0.026690 0.328207 0.022 Uiso 1 1 calc R U . . .
C25 C 0.41197(12) 0.24336(19) 0.49313(10) 0.0207(6) Uani 1 1 d . . . . .
H25 H 0.422615 0.306957 0.506791 0.025 Uiso 1 1 calc R U . . .
C26 C 0.44106(13) 0.15909(19) 0.51820(10) 0.0260(6) Uani 1 1 d . . . . .
H26 H 0.474011 0.153617 0.550943 0.031 Uiso 1 1 calc R U . . .
C27 C 0.41161(12) 0.08576(19) 0.48514(10) 0.0224(6) Uani 1 1 d . . . . .
H27 H 0.420643 0.018374 0.491123 0.027 Uiso 1 1 calc R U . . .
B1 B 0.16749(15) 0.4741(2) 0.35356(11) 0.0178(6) Uani 1 1 d . . . . .
H1 H 0.1224(12) 0.5069(18) 0.3447(10) 0.027 Uiso 1 1 d . U . . .
B2 B 0.44363(14) 0.4702(2) 0.37339(11) 0.0185(6) Uani 1 1 d . . . . .
H2 H 0.4802(12) 0.5203(18) 0.3724(10) 0.028 Uiso 1 1 d . U . . .
B3 B 0.32093(14) 0.0695(2) 0.39569(11) 0.0173(6) Uani 1 1 d D . . . .
H3 H 0.3281(12) -0.0093(12) 0.4040(10) 0.026 Uiso 1 1 d D U . . .

loop_
_atom_site_aniso_label
_atom_site_aniso_U_11
_atom_site_aniso_U_22
_atom_site_aniso_U_33
_atom_site_aniso_U_23
_atom_site_aniso_U_13
_atom_site_aniso_U_12
Gd1 0.01341(7) 0.01038(7) 0.01456(7) -0.00006(5) 0.00762(5) -0.00001(5)
O1 0.0386(13) 0.0134(9) 0.0376(12) 0.0030(8) 0.0179(10) 0.0068(9)
O2 0.0397(14) 0.0203(10) 0.0445(13) -0.0015(9) 0.0264(11) -0.0075(9)
O3 0.0232(12) 0.0357(12) 0.0563(14) -0.0049(10) 0.0261(11) 0.0016(9)
O4 0.0372(14) 0.0194(10) 0.0696(16) 0.0073(10) 0.0306(13) 0.0085(10)
O5 0.0310(13) 0.0282(11) 0.0516(14) 0.0049(10) 0.0222(11) -0.0110(10)
O6 0.0295(13) 0.0317(12) 0.0747(17) -0.0092(11) 0.0362(13) -0.0042(10)
N1 0.0154(12) 0.0134(10) 0.0198(11) 0.0010(9) 0.0095(10) 0.0019(9)
N2 0.0182(12) 0.0142(10) 0.0213(11) 0.0018(9) 0.0115(10) 0.0036(9)
N3 0.0147(12) 0.0149(10) 0.0194(11) 0.0021(9) 0.0080(10) 0.0009(9)
N4 0.0175(12) 0.0121(10) 0.0185(11) 0.0006(8) 0.0091(10) 0.0003(9)
N5 0.0171(12) 0.0126(10) 0.0226(11) 0.0013(9) 0.0126(10) 0.0025(9)
N6 0.0156(12) 0.0124(10) 0.0178(11) 0.0009(9) 0.0086(9) 0.0009(9)
N7 0.0341(15) 0.0150(11) 0.0189(11) 0.0011(9) 0.0119(11) 0.0010(11)
N8 0.0151(12) 0.0154(10) 0.0208(11) 0.0001(9) 0.0092(10) -0.0003(9)
N9 0.0162(12) 0.0148(10) 0.0214(11) 0.0010(9) 0.0108(10) -0.0021(9)
N10 0.0135(12) 0.0149(10) 0.0215(11) 0.0003(9) 0.0053(10) 0.0004(9)
N11 0.0147(12) 0.0159(10) 0.0191(11) 0.0005(9) 0.0068(10) 0.0001(9)
N12 0.0161(12) 0.0148(10) 0.0220(11) 0.0019(9) 0.0113(10) -0.0006(9)
N13 0.0149(12) 0.0138(10) 0.0203(11) -0.0004(9) 0.0097(10) -0.0005(9)
N14 0.0202(14) 0.0251(13) 0.0343(14) -0.0021(11) 0.0135(11) 0.0035(10)
N15 0.0146(12) 0.0138(10) 0.0176(11) -0.0016(8) 0.0078(9) -0.0017(9)
N16 0.0195(13) 0.0111(10) 0.0224(11) 0.0005(9) 0.0103(10) 0.0004(9)
N17 0.0168(12) 0.0130(10) 0.0187(11) 0.0013(9) 0.0097(10) 0.0000(9)
N18 0.0185(12) 0.0128(10) 0.0165(11) 0.0000(8) 0.0087(10) -0.0009(9)
N19 0.0149(12) 0.0145(10) 0.0208(11) 0.0028(9) 0.0083(10) 0.0006(9)
N20 0.0141(12) 0.0152(10) 0.0175(11) -0.0008(9) 0.0085(9) -0.0031(9)
N21 0.0220(14) 0.0264(13) 0.0322(14) -0.0048(11) 0.0148(12) -0.0091(11)
C1 0.0215(15) 0.0166(13) 0.0179(13) -0.0023(11) 0.0111(12) -0.0023(11)
C2 0.0269(16) 0.0124(12) 0.0164(13) 0.0001(10) 0.0111(12) -0.0007(11)
C3 0.0248(15) 0.0140(12) 0.0167(13) 0.0011(10) 0.0114(12) 0.0059(11)
C4 0.0231(16) 0.0167(13) 0.0218(14) -0.0016(11) 0.0110(12) -0.0020(11)
C5 0.0223(17) 0.0251(14) 0.0247(15) -0.0049(12) 0.0030(13) -0.0028(12)
C6 0.0138(15) 0.0296(15) 0.0296(16) 0.0030(13) 0.0051(13) 0.0012(12)
C7 0.0190(15) 0.0154(12) 0.0178(13) 0.0016(10) 0.0071(11) 0.0001(11)
C8 0.0253(16) 0.0191(13) 0.0205(14) 0.0004(11) 0.0152(13) -0.0002(12)
C9 0.0232(15) 0.0155(12) 0.0259(14) -0.0024(11) 0.0175(13) 0.0005(11)
C10 0.0186(15) 0.0157(12) 0.0201(13) 0.0024(11) 0.0098(12) 0.0024(11)
C11 0.0159(14) 0.0183(13) 0.0226(14) -0.0026(11) 0.0101(12) 0.0034(11)
C12 0.0129(14) 0.0245(14) 0.0239(14) -0.0026(11) 0.0109(12) -0.0023(11)
C13 0.0243(16) 0.0224(13) 0.0172(13) -0.0029(11) 0.0060(12) 0.0025(12)
C14 0.0303(18) 0.0240(14) 0.0242(15) -0.0065(12) 0.0065(14) 0.0006(13)
C15 0.0224(16) 0.0138(12) 0.0287(15) -0.0015(11) 0.0026(13) -0.0021(11)
C16 0.0185(15) 0.0211(13) 0.0176(13) -0.0003(11) 0.0082(12) 0.0025(11)
C17 0.0292(17) 0.0232(14) 0.0207(14) 0.0054(11) 0.0135(13) 0.0006(12)
C18 0.0253(16) 0.0217(14) 0.0279(15) 0.0063(12) 0.0186(13) -0.0014(12)
C19 0.0167(15) 0.0168(12) 0.0220(14) -0.0018(11) 0.0078(12) 0.0004(11)
C20 0.0157(14) 0.0171(13) 0.0239(14) -0.0033(11) 0.0102(12) -0.0066(11)
C21 0.0245(16) 0.0145(12) 0.0223(14) -0.0008(11) 0.0131(12) -0.0038(11)
C22 0.0218(15) 0.0164(12) 0.0181(13) 0.0001(10) 0.0090(12) -0.0026(11)
C23 0.0280(17) 0.0194(13) 0.0238(14) -0.0048(11) 0.0160(13) -0.0006(12)
C24 0.0177(15) 0.0159(12) 0.0234(14) -0.0054(11) 0.0099(12) 0.0001(11)
C25 0.0207(15) 0.0207(13) 0.0205(13) -0.0027(11) 0.0090(12) -0.0031(11)
C26 0.0215(16) 0.0310(15) 0.0200(14) 0.0042(12) 0.0043(12) 0.0012(13)
C27 0.0204(15) 0.0224(13) 0.0234(14) 0.0073(11) 0.0088(13) 0.0047(12)
B1 0.0188(17) 0.0167(14) 0.0197(15) 0.0023(12) 0.0103(13) 0.0047(13)
B2 0.0154(16) 0.0147(14) 0.0251(16) 0.0009(12) 0.0086(13) -0.0018(12)
B3 0.0206(17) 0.0160(14) 0.0192(15) -0.0002(12) 0.0125(13) 0.0002(12)

loop_
_atom_type_symbol
_atom_type_description
_atom_type_scat_dispersion_real
_atom_type_scat_dispersion_imag
_atom_type_scat_source
C C 0.0033 0.0016 'International Tables Vol C Tables 4.2.6.8 and 6.1.1.4'
H H 0.0000 0.0000 'International Tables Vol C Tables 4.2.6.8 and 6.1.1.4'
B B 0.0013 0.0007 'International Tables Vol C Tables 4.2.6.8 and 6.1.1.4'
Gd Gd -0.1653 3.9035 'International Tables Vol C Tables 4.2.6.8 and 6.1.1.4'
N N 0.0061 0.0033 'International Tables Vol C Tables 4.2.6.8 and 6.1.1.4'
O O 0.0106 0.0060 'International Tables Vol C Tables 4.2.6.8 and 6.1.1.4'

loop_
_citation_id
_citation_doi
_citation_year
1 10.26434/chemrxiv-2023-wwpbt 2023

loop_
_geom_angle_atom_site_label_1
_geom_angle_atom_site_label_2
_geom_angle_atom_site_label_3
_geom_angle
_geom_angle_site_symmetry_1
_geom_angle_site_symmetry_3
_geom_angle_publ_flag
N13 Gd1 N20 135.85(7) . . ?
N13 Gd1 N4 82.70(7) . . ?
N20 Gd1 N4 133.83(6) . . ?
N13 Gd1 N18 81.65(6) . . ?
N20 Gd1 N18 80.15(6) . . ?
N4 Gd1 N18 83.09(7) . . ?
N13 Gd1 N11 80.72(7) . . ?
N20 Gd1 N11 83.88(6) . . ?
N4 Gd1 N11 135.32(6) . . ?
N18 Gd1 N11 134.24(7) . . ?
N13 Gd1 N6 134.77(6) . . ?
N20 Gd1 N6 83.35(6) . . ?
N4 Gd1 N6 79.65(7) . . ?
N18 Gd1 N6 136.05(6) . . ?
N11 Gd1 N6 83.31(7) . . ?
N13 Gd1 N9 69.39(6) . . ?
N20 Gd1 N9 66.47(6) . . ?
N4 Gd1 N9 140.90(6) . . ?
N18 Gd1 N9 66.63(6) . . ?
N11 Gd1 N9 67.66(6) . . ?
N6 Gd1 N9 139.42(6) . . ?
N13 Gd1 N2 66.74(6) . . ?
N20 Gd1 N2 140.91(6) . . ?
N4 Gd1 N2 68.00(6) . . ?
N18 Gd1 N2 138.93(6) . . ?
N11 Gd1 N2 67.33(6) . . ?
N6 Gd1 N2 68.05(6) . . ?
N9 Gd1 N2 120.48(6) . . ?
N13 Gd1 N16 138.71(6) . . ?
N20 Gd1 N16 67.30(7) . . ?
N4 Gd1 N16 66.54(6) . . ?
N18 Gd1 N16 68.39(7) . . ?
N11 Gd1 N16 140.56(6) . . ?
N6 Gd1 N16 67.65(6) . . ?
N9 Gd1 N16 119.13(6) . . ?
N2 Gd1 N16 120.38(6) . . ?
C3 N1 N2 111.2(2) . . ?
C3 N1 B1 129.1(2) . . ?
N2 N1 B1 119.69(19) . . ?
C1 N2 N1 106.2(2) . . ?
C1 N2 Gd1 131.06(17) . . ?
N1 N2 Gd1 122.52(14) . . ?
C6 N3 N4 109.6(2) . . ?
C6 N3 B1 126.6(2) . . ?
N4 N3 B1 123.7(2) . . ?
C4 N4 N3 105.6(2) . . ?
C4 N4 Gd1 129.60(17) . . ?
N3 N4 Gd1 123.94(14) . . ?
C9 N5 N6 110.1(2) . . ?
C9 N5 B1 126.3(2) . . ?
N6 N5 B1 123.5(2) . . ?
C7 N6 N5 105.4(2) . . ?
C7 N6 Gd1 129.00(17) . . ?
N5 N6 Gd1 123.31(15) . . ?
O2 N7 O1 124.2(2) . . ?
O2 N7 C2 117.9(2) . . ?
O1 N7 C2 117.9(2) . . ?
C12 N8 N9 111.2(2) . . ?
C12 N8 B2 129.4(2) . . ?
N9 N8 B2 119.5(2) . . ?
C10 N9 N8 105.8(2) . . ?
C10 N9 Gd1 131.79(17) . . ?
N8 N9 Gd1 122.08(14) . . ?
C15 N10 N11 109.9(2) . . ?
C15 N10 B2 125.5(2) . . ?
N11 N10 B2 124.7(2) . . ?
C13 N11 N10 105.5(2) . . ?
C13 N11 Gd1 130.26(18) . . ?
N10 N11 Gd1 122.12(15) . . ?
C18 N12 N13 109.2(2) . . ?
C18 N12 B2 127.1(2) . . ?
N13 N12 B2 123.7(2) . . ?
C16 N13 N12 105.7(2) . . ?
C16 N13 Gd1 128.78(17) . . ?
N12 N13 Gd1 122.46(15) . . ?
O4 N14 O3 124.0(2) . . ?
O4 N14 C11 117.9(2) . . ?
O3 N14 C11 118.1(2) . . ?
C21 N15 N16 111.0(2) . . ?
C21 N15 B3 129.0(2) . . ?
N16 N15 B3 119.4(2) . . ?
C19 N16 N15 106.0(2) . . ?
C19 N16 Gd1 131.07(16) . . ?
N15 N16 Gd1 122.52(15) . . ?
C24 N17 N18 109.6(2) . . ?
C24 N17 B3 126.2(2) . . ?
N18 N17 B3 124.22(19) . . ?
C22 N18 N17 105.55(19) . . ?
C22 N18 Gd1 128.21(15) . . ?
N17 N18 Gd1 122.95(14) . . ?
C27 N19 N20 109.2(2) . . ?
C27 N19 B3 127.5(2) . . ?
N20 N19 B3 123.2(2) . . ?
C25 N20 N19 105.5(2) . . ?
C25 N20 Gd1 129.16(16) . . ?
N19 N20 Gd1 123.70(14) . . ?
O6 N21 O5 123.8(2) . . ?
O6 N21 C20 118.7(2) . . ?
O5 N21 C20 117.5(2) . . ?
N2 C1 C2 109.2(2) . . ?
N2 C1 H1A 125.4 . . ?
C2 C1 H1A 125.4 . . ?
C3 C2 C1 107.3(2) . . ?
C3 C2 N7 126.7(2) . . ?
C1 C2 N7 126.0(3) . . ?
N1 C3 C2 106.1(2) . . ?
N1 C3 H3A 126.9 . . ?
C2 C3 H3A 126.9 . . ?
N4 C4 C5 111.4(2) . . ?
N4 C4 H4 124.3 . . ?
C5 C4 H4 124.3 . . ?
C6 C5 C4 104.1(2) . . ?
C6 C5 H5 127.9 . . ?
C4 C5 H5 127.9 . . ?
N3 C6 C5 109.1(3) . . ?
N3 C6 H6 125.4 . . ?
C5 C6 H6 125.4 . . ?
N6 C7 C8 111.5(2) . . ?
N6 C7 H7 124.3 . . ?
C8 C7 H7 124.3 . . ?
C9 C8 C7 104.5(2) . . ?
C9 C8 H8 127.8 . . ?
C7 C8 H8 127.8 . . ?
N5 C9 C8 108.6(2) . . ?
N5 C9 H9 125.7 . . ?
C8 C9 H9 125.7 . . ?
N9 C10 C11 109.6(2) . . ?
N9 C10 H10 125.2 . . ?
C11 C10 H10 125.2 . . ?
C12 C11 C10 107.0(2) . . ?
C12 C11 N14 126.3(2) . . ?
C10 C11 N14 126.6(2) . . ?
N8 C12 C11 106.5(2) . . ?
N8 C12 H12 126.8 . . ?
C11 C12 H12 126.8 . . ?
N11 C13 C14 111.2(3) . . ?
N11 C13 H13 124.4 . . ?
C14 C13 H13 124.4 . . ?
C15 C14 C13 104.3(2) . . ?
C15 C14 H14 127.8 . . ?
C13 C14 H14 127.8 . . ?
N10 C15 C14 109.1(2) . . ?
N10 C15 H15 125.5 . . ?
C14 C15 H15 125.5 . . ?
N13 C16 C17 111.4(2) . . ?
N13 C16 H16 124.3 . . ?
C17 C16 H16 124.3 . . ?
C18 C17 C16 104.4(2) . . ?
C18 C17 H17 127.8 . . ?
C16 C17 H17 127.8 . . ?
N12 C18 C17 109.3(2) . . ?
N12 C18 H18 125.3 . . ?
C17 C18 H18 125.3 . . ?
N16 C19 C20 109.5(2) . . ?
N16 C19 H19 125.2 . . ?
C20 C19 H19 125.2 . . ?
C21 C20 C19 106.7(2) . . ?
C21 C20 N21 126.7(2) . . ?
C19 C20 N21 126.2(2) . . ?
N15 C21 C20 106.8(2) . . ?
N15 C21 H21 126.6 . . ?
C20 C21 H21 126.6 . . ?
N18 C22 C23 111.7(2) . . ?
N18 C22 H22 124.2 . . ?
C23 C22 H22 124.2 . . ?
C24 C23 C22 104.0(2) . . ?
C24 C23 H23 128.0 . . ?
C22 C23 H23 128.0 . . ?
N17 C24 C23 109.1(2) . . ?
N17 C24 H24 125.4 . . ?
C23 C24 H24 125.4 . . ?
N20 C25 C26 111.8(2) . . ?
N20 C25 H25 124.1 . . ?
C26 C25 H25 124.1 . . ?
C27 C26 C25 104.5(2) . . ?
C27 C26 H26 127.8 . . ?
C25 C26 H26 127.8 . . ?
N19 C27 C26 109.1(2) . . ?
N19 C27 H27 125.5 . . ?
C26 C27 H27 125.5 . . ?
N5 B1 N1 107.4(2) . . ?
N5 B1 N3 112.5(2) . . ?
N1 B1 N3 108.2(2) . . ?
N5 B1 H1 112.9(14) . . ?
N1 B1 H1 109.8(13) . . ?
N3 B1 H1 105.9(13) . . ?
N10 B2 N8 108.5(2) . . ?
N10 B2 N12 111.4(2) . . ?
N8 B2 N12 108.4(2) . . ?
N10 B2 H2 107.1(13) . . ?
N8 B2 H2 112.9(13) . . ?
N12 B2 H2 108.6(13) . . ?
N17 B3 N15 109.1(2) . . ?
N17 B3 N19 111.8(2) . . ?
N15 B3 N19 107.1(2) . . ?
N17 B3 H3 112.9(14) . . ?
N15 B3 H3 108.4(14) . . ?
N19 B3 H3 107.2(14) . . ?

loop_
_geom_bond_atom_site_label_1
_geom_bond_atom_site_label_2
_geom_bond_distance
_geom_bond_site_symmetry_2
_geom_bond_publ_flag
Gd1 N13 2.514(2) . ?
Gd1 N20 2.523(2) . ?
Gd1 N4 2.525(2) . ?
Gd1 N18 2.527(2) . ?
Gd1 N11 2.527(2) . ?
Gd1 N6 2.530(2) . ?
Gd1 N9 2.726(2) . ?
Gd1 N2 2.735(2) . ?
Gd1 N16 2.738(2) . ?
O1 N7 1.238(3) . ?
O2 N7 1.236(3) . ?
O3 N14 1.238(3) . ?
O4 N14 1.237(3) . ?
O5 N21 1.241(3) . ?
O6 N21 1.233(3) . ?
N1 C3 1.345(3) . ?
N1 N2 1.377(3) . ?
N1 B1 1.542(4) . ?
N2 C1 1.330(3) . ?
N3 C6 1.340(3) . ?
N3 N4 1.370(3) . ?
N3 B1 1.548(3) . ?
N4 C4 1.341(3) . ?
N5 C9 1.344(3) . ?
N5 N6 1.371(3) . ?
N5 B1 1.538(3) . ?
N6 C7 1.337(3) . ?
N7 C2 1.424(3) . ?
N8 C12 1.332(3) . ?
N8 N9 1.378(3) . ?
N8 B2 1.540(3) . ?
N9 C10 1.331(3) . ?
N10 C15 1.344(3) . ?
N10 N11 1.371(3) . ?
N10 B2 1.539(4) . ?
N11 C13 1.342(3) . ?
N12 C18 1.354(3) . ?
N12 N13 1.377(3) . ?
N12 B2 1.543(4) . ?
N13 C16 1.340(3) . ?
N14 C11 1.433(3) . ?
N15 C21 1.331(3) . ?
N15 N16 1.384(3) . ?
N15 B3 1.546(4) . ?
N16 C19 1.326(3) . ?
N17 C24 1.346(3) . ?
N17 N18 1.369(3) . ?
N17 B3 1.536(3) . ?
N18 C22 1.332(3) . ?
N19 C27 1.352(3) . ?
N19 N20 1.378(3) . ?
N19 B3 1.548(4) . ?
N20 C25 1.332(3) . ?
N21 C20 1.428(3) . ?
C1 C2 1.400(4) . ?
C1 H1A 0.9500 . ?
C2 C3 1.374(4) . ?
C3 H3A 0.9500 . ?
C4 C5 1.385(4) . ?
C4 H4 0.9500 . ?
C5 C6 1.381(4) . ?
C5 H5 0.9500 . ?
C6 H6 0.9500 . ?
C7 C8 1.389(4) . ?
C7 H7 0.9500 . ?
C8 C9 1.377(4) . ?
C8 H8 0.9500 . ?
C9 H9 0.9500 . ?
C10 C11 1.387(4) . ?
C10 H10 0.9500 . ?
C11 C12 1.376(3) . ?
C12 H12 0.9500 . ?
C13 C14 1.395(4) . ?
C13 H13 0.9500 . ?
C14 C15 1.374(4) . ?
C14 H14 0.9500 . ?
C15 H15 0.9500 . ?
C16 C17 1.394(4) . ?
C16 H16 0.9500 . ?
C17 C18 1.369(4) . ?
C17 H17 0.9500 . ?
C18 H18 0.9500 . ?
C19 C20 1.399(3) . ?
C19 H19 0.9500 . ?
C20 C21 1.377(4) . ?
C21 H21 0.9500 . ?
C22 C23 1.392(3) . ?
C22 H22 0.9500 . ?
C23 C24 1.372(4) . ?
C23 H23 0.9500 . ?
C24 H24 0.9500 . ?
C25 C26 1.389(4) . ?
C25 H25 0.9500 . ?
C26 C27 1.367(4) . ?
C26 H26 0.9500 . ?
C27 H27 0.9500 . ?
B1 H1 1.10(3) . ?
B2 H2 1.14(3) . ?
B3 H3 1.107(16) . ?
